data_7718640
loop_
_publ_author_name
'Kirk, Ryan M.'
'Hill, Anthony F.'

_publ_section_title
;
 Pnictogen-functionalised isocyanide ligands.
;
_journal_issue 22
_journal_name_full 'Dalton transactions (Cambridge, England : 2003)'
_journal_page_first 8881
_journal_page_last 8887
_journal_paper_doi 10.1039/d5dt00992h
_journal_volume 54
_journal_year 2025
_chemical_formula_moiety 'C30 H33 Fe N O3 P2, C3 H7'
_chemical_formula_sum 'C33 H40 Fe N O3 P2'
_chemical_formula_weight 616.45
_chemical_properties_physical Air-sensitive
_space_group_crystal_system monoclinic
_space_group_IT_number 14
_space_group_name_Hall '-P 2ybc'
_space_group_name_H-M_alt 'P 1 21/c 1'
_atom_sites_solution_hydrogens geom
_atom_sites_solution_primary dual
_audit_creation_date 2024-10-18
_audit_creation_method
;
Olex2 1.5
(compiled 2023.08.24 svn.re1ec1418 for OlexSys, GUI svn.r6817)
;
_audit_update_record
;
2024-11-20 deposited with the CCDC.	2025-04-30 downloaded from the CCDC.
;
_cell_angle_alpha 90
_cell_angle_beta 110.203(12)
_cell_angle_gamma 90
_cell_formula_units_Z 4
_cell_length_a 17.9002(17)
_cell_length_b 10.5291(9)
_cell_length_c 18.4283(19)
_cell_measurement_reflns_used 9154
_cell_measurement_temperature 150.00(10)
_cell_measurement_theta_max 27.9680
_cell_measurement_theta_min 3.8630
_cell_volume 3259.5(6)
_computing_cell_refinement 'CrysAlisPro 1.171.40.82a (Rigaku OD, 2020)'
_computing_data_collection 'CrysAlisPro 1.171.40.82a (Rigaku OD, 2020)'
_computing_data_reduction 'CrysAlisPro 1.171.40.82a (Rigaku OD, 2020)'
_computing_molecular_graphics 'Olex2 1.5 (Dolomanov et al., 2009)'
_computing_publication_material 'Olex2 1.5 (Dolomanov et al., 2009)'
_computing_structure_refinement 'SHELXL 2018/3 (Sheldrick, 2015)'
_computing_structure_solution 'SHELXT 2018/2 (Sheldrick, 2018)'
_diffrn_ambient_environment N~2~
_diffrn_ambient_temperature 150.00(10)
_diffrn_detector 'CCD plate'
_diffrn_detector_area_resol_mean 10.3744
_diffrn_detector_type Atlas
_diffrn_measured_fraction_theta_full 0.997
_diffrn_measured_fraction_theta_max 0.845
_diffrn_measurement_details
;
List of Runs (angles in degrees, time in seconds):

  # Type    Start    End  Width  t~exp~   \w     \q     \k     \f   Frames
#--------------------------------------------------------------------------
  1  \w    -15.00  31.00   1.00   10.00    --   -9.57 -99.00  90.00   46
  2  \w    -63.00  38.00   1.00   10.00    --    9.73 -57.00  60.00  101
  3  \w    -65.00  34.00   1.00   10.00    --    9.73 -37.00 -90.00   99
  4  \w    -23.00  12.00   1.00   10.00    --    9.73  77.00-120.00   35
  5  \w    -65.00  34.00   1.00   10.00    --    9.73 -37.00 150.00   99
;
_diffrn_measurement_device 'four-circle diffractometer'
_diffrn_measurement_device_type 'New Xcalibur, Atlas'
_diffrn_measurement_method '\w scans'
_diffrn_orient_matrix_type 'CrysAlisPro convention (1999,Acta A55,543-557)'
_diffrn_orient_matrix_UB_11 -0.0330661000
_diffrn_orient_matrix_UB_12 0.0415352000
_diffrn_orient_matrix_UB_13 -0.0079643000
_diffrn_orient_matrix_UB_21 0.0261129000
_diffrn_orient_matrix_UB_22 0.0510000000
_diffrn_orient_matrix_UB_23 0.0169059000
_diffrn_orient_matrix_UB_31 0.0029016000
_diffrn_orient_matrix_UB_32 0.0144855000
_diffrn_orient_matrix_UB_33 -0.0365138000
_diffrn_radiation_monochromator graphite
_diffrn_radiation_probe x-ray
_diffrn_radiation_type 'Mo K\a'
_diffrn_radiation_wavelength 0.71073
_diffrn_reflns_av_R_equivalents 0.0527
_diffrn_reflns_av_unetI/netI 0.0508
_diffrn_reflns_Laue_measured_fraction_full 0.997
_diffrn_reflns_Laue_measured_fraction_max 0.845
_diffrn_reflns_limit_h_max 23
_diffrn_reflns_limit_h_min -24
_diffrn_reflns_limit_k_max 12
_diffrn_reflns_limit_k_min -13
_diffrn_reflns_limit_l_max 24
_diffrn_reflns_limit_l_min -23
_diffrn_reflns_number 34437
_diffrn_reflns_point_group_measured_fraction_full 0.997
_diffrn_reflns_point_group_measured_fraction_max 0.845
_diffrn_reflns_theta_full 25.242
_diffrn_reflns_theta_max 29.614
_diffrn_reflns_theta_min 3.569
_diffrn_source 'fine-focus sealed X-ray tube'
_diffrn_source_type 'Enhance (Mo) X-ray Source'
_exptl_absorpt_coefficient_mu 0.593
_exptl_absorpt_correction_T_max 1.00000
_exptl_absorpt_correction_T_min 0.91882
_exptl_absorpt_correction_type multi-scan
_exptl_absorpt_process_details
;
CrysAlisPro 1.171.40.82a (Rigaku Oxford Diffraction, 2020)
Empirical absorption correction using spherical harmonics,
implemented in SCALE3 ABSPACK scaling algorithm.
;
_exptl_crystal_colour yellow
_exptl_crystal_colour_primary yellow
_exptl_crystal_density_diffrn 1.256
_exptl_crystal_description prism
_exptl_crystal_F_000 1300
_exptl_crystal_recrystallization_method 'Re-crystallisation from solvent: DCM/hexane'
_exptl_crystal_size_max 0.807
_exptl_crystal_size_mid 0.299
_exptl_crystal_size_min 0.212
_refine_diff_density_max 0.504
_refine_diff_density_min -0.418
_refine_diff_density_rms 0.076
_refine_ls_extinction_method none
_refine_ls_goodness_of_fit_ref 1.046
_refine_ls_hydrogen_treatment constr
_refine_ls_matrix_type full
_refine_ls_number_parameters 368
_refine_ls_number_reflns 7761
_refine_ls_number_restraints 0
_refine_ls_restrained_S_all 1.046
_refine_ls_R_factor_all 0.0806
_refine_ls_R_factor_gt 0.0498
_refine_ls_shift/su_max 0.001
_refine_ls_shift/su_mean 0.000
_refine_ls_structure_factor_coef Fsqd
_refine_ls_weighting_details 'w=1/[\s^2^(Fo^2^)+(0.0506P)^2^+3.6031P] where P=(Fo^2^+2Fc^2^)/3'
_refine_ls_weighting_scheme calc
_refine_ls_wR_factor_gt 0.1114
_refine_ls_wR_factor_ref 0.1348
_reflns_Friedel_coverage 0.000
_reflns_number_gt 5590
_reflns_number_total 7761
_reflns_threshold_expression 'I > 2\s(I)'
_cod_data_source_file d5dt00992h2.cif
_cod_data_source_block rmk_376_b_scale
_cod_depositor_comments 'Adding full bibliography for 7718628--7718640.cif.'
_cod_database_code 7718640
_shelx_shelxl_version_number 2018/3
_chemical_oxdiff_formula C33H40Fe1N1P2O3
_chemical_oxdiff_usercomment 'DCM/hexane evap at -30 '
_shelx_space_group_comment
;
The symmetry employed for this shelxl refinement is uniquely defined
by the following loop, which should always be used as a source of
symmetry information in preference to the above space-group names.
They are only intended as comments.
;
_olex2_refinement_description
;
1. Fixed Uiso
 At 1.2 times of:
  All C(H) groups, All C(H,H) groups
 At 1.5 times of:
  All C(H,H,H) groups
2.a Secondary CH2 refined with riding coordinates:
 C33(H33A,H33B), C32(H32A,H32B)
2.b Aromatic/amide H refined with riding coordinates:
 C30(H30), C20(H20), C26(H26), C14(H14), C18(H18), C24(H24), C22(H22),
 C17(H17), C28(H28), C21(H21), C29(H29), C27(H27), C16(H16), C15(H15), C23(H23)
2.c Idealised Me refined as rotating group:
 C10(H10A,H10B,H10C), C11(H11A,H11B,H11C), C8(H8A,H8B,H8C), C7(H7A,H7B,H7C),
 C12(H12A,H12B,H12C), C31(H31A,H31B,H31C), C6(H6A,H6B,H6C)
;
_ins_header
;
TITL RMK_376_B_scale in P2(1)/c 
REM P2(1)/c (#14 in standard setting)
CELL 0.71073  17.900214  10.529076  18.428276  90.0000 110.2032  90.0000
ZERR    4.00   0.001739   0.000932   0.001894   0.0000   0.0115   0.0000
LATT  1
SYMM -x, y+1/2,-z+1/2 
SFAC C H N O P Fe
UNIT 132.00 160.00 4.00 12.00 8.00 4.00
TREF
HKLF 4
END
;
_olex2_submission_special_instructions 'No special instructions were received'
_oxdiff_exptl_absorpt_empirical_details
;
Empirical correction (ABSPACK) includes:
- Absorption correction using spherical harmonics
- Frame scaling
;
_oxdiff_exptl_absorpt_empirical_full_max 1.160
_oxdiff_exptl_absorpt_empirical_full_min 0.905

loop_
_space_group_symop_operation_xyz
'x, y, z'
'-x, y+1/2, -z+1/2'
'-x, -y, -z'
'x, -y-1/2, z-1/2'

loop_
_atom_site_label
_atom_site_type_symbol
_atom_site_fract_x
_atom_site_fract_y
_atom_site_fract_z
_atom_site_U_iso_or_equiv
_atom_site_adp_type
_atom_site_occupancy
_atom_site_site_symmetry_order
_atom_site_calc_flag
_atom_site_refinement_flags_posn
_atom_site_refinement_flags_adp
_atom_site_refinement_flags_occupancy
_atom_site_disorder_assembly
_atom_site_disorder_group
Fe1 Fe 0.27956(2) 0.26744(4) 0.78357(2) 0.02421(11) Uani 1 1 d . . . . .
P2 P 0.36461(4) 0.40237(6) 0.76095(4) 0.02125(15) Uani 1 1 d . . . . .
P1 P 0.10466(4) -0.03057(7) 0.82915(4) 0.02905(17) Uani 1 1 d . . . . .
O2 O 0.40763(13) 0.0789(2) 0.82651(14) 0.0462(6) Uani 1 1 d . . . . .
O3 O 0.16161(13) 0.2893(2) 0.62757(13) 0.0480(6) Uani 1 1 d . . . . .
O1 O 0.25424(15) 0.4432(2) 0.89639(14) 0.0518(6) Uani 1 1 d . . . . .
N1 N 0.17143(14) 0.0780(2) 0.81850(14) 0.0341(5) Uani 1 1 d . . . . .
C19 C 0.46575(14) 0.3919(2) 0.83182(14) 0.0227(5) Uani 1 1 d . . . . .
C25 C 0.37990(14) 0.3880(3) 0.66811(14) 0.0243(5) Uani 1 1 d . . . . .
C13 C 0.33900(15) 0.5692(2) 0.76432(15) 0.0249(5) Uani 1 1 d . . . . .
C4 C 0.21325(16) 0.1510(3) 0.80501(15) 0.0280(6) Uani 1 1 d . . . . .
C30 C 0.37387(16) 0.2693(3) 0.63339(16) 0.0312(6) Uani 1 1 d . . . . .
H30 H 0.359550 0.198892 0.656124 0.037 Uiso 1 1 calc R U . . .
C20 C 0.47540(17) 0.3782(3) 0.90955(15) 0.0324(6) Uani 1 1 d . . . . .
H20 H 0.430789 0.374082 0.924375 0.039 Uiso 1 1 calc R U . . .
C3 C 0.20974(17) 0.2821(3) 0.68787(18) 0.0324(6) Uani 1 1 d . . . . .
C2 C 0.35727(16) 0.1523(3) 0.80869(17) 0.0314(6) Uani 1 1 d . . . . .
C26 C 0.40048(16) 0.4920(3) 0.63292(15) 0.0292(6) Uani 1 1 d . . . . .
H26 H 0.404333 0.571971 0.655396 0.035 Uiso 1 1 calc R U . . .
C14 C 0.26241(17) 0.6085(3) 0.71952(18) 0.0360(7) Uani 1 1 d . . . . .
H14 H 0.227062 0.550647 0.687292 0.043 Uiso 1 1 calc R U . . .
C18 C 0.39083(17) 0.6567(3) 0.81147(15) 0.0289(6) Uani 1 1 d . . . . .
H18 H 0.442368 0.632244 0.840801 0.035 Uiso 1 1 calc R U . . .
C24 C 0.53275(16) 0.3967(3) 0.81115(17) 0.0386(7) Uani 1 1 d . . . . .
H24 H 0.527627 0.405869 0.759458 0.046 Uiso 1 1 calc R U . . .
C22 C 0.61645(18) 0.3752(3) 0.94399(17) 0.0391(7) Uani 1 1 d . . . . .
H22 H 0.666971 0.369629 0.981339 0.047 Uiso 1 1 calc R U . . .
C1 C 0.26501(17) 0.3753(3) 0.85242(17) 0.0338(6) Uani 1 1 d . . . . .
C17 C 0.3665(2) 0.7803(3) 0.81531(17) 0.0395(7) Uani 1 1 d . . . . .
H17 H 0.401488 0.838358 0.847778 0.047 Uiso 1 1 calc R U . . .
C28 C 0.40949(18) 0.3592(3) 0.53090(16) 0.0400(7) Uani 1 1 d . . . . .
H28 H 0.419408 0.349578 0.484883 0.048 Uiso 1 1 calc R U . . .
C9 C 0.01493(17) 0.0751(3) 0.80142(19) 0.0385(7) Uani 1 1 d . . . . .
C21 C 0.55021(18) 0.3707(3) 0.96487(17) 0.0372(7) Uani 1 1 d . . . . .
H21 H 0.555737 0.362619 1.016724 0.045 Uiso 1 1 calc R U . . .
C29 C 0.38910(18) 0.2557(3) 0.56518(17) 0.0376(7) Uani 1 1 d . . . . .
H29 H 0.385502 0.176001 0.542455 0.045 Uiso 1 1 calc R U . . .
C27 C 0.41533(17) 0.4775(3) 0.56436(17) 0.0368(7) Uani 1 1 d . . . . .
H27 H 0.429218 0.547502 0.540983 0.044 Uiso 1 1 calc R U . . .
C16 C 0.2907(2) 0.8180(3) 0.77131(19) 0.0420(7) Uani 1 1 d . . . . .
H16 H 0.274519 0.901103 0.774303 0.050 Uiso 1 1 calc R U . . .
C5 C 0.1505(2) -0.0535(3) 0.93605(18) 0.0435(8) Uani 1 1 d . . . . .
C15 C 0.23882(19) 0.7321(3) 0.7227(2) 0.0439(8) Uani 1 1 d . . . . .
H15 H 0.187977 0.757823 0.692095 0.053 Uiso 1 1 calc R U . . .
C23 C 0.60752(18) 0.3879(4) 0.86715(18) 0.0483(9) Uani 1 1 d . . . . .
H23 H 0.652391 0.390689 0.852677 0.058 Uiso 1 1 calc R U . . .
C10 C 0.0216(2) 0.1956(3) 0.8486(2) 0.0534(9) Uani 1 1 d . . . . .
H10A H 0.024524 0.173950 0.900087 0.080 Uiso 1 1 calc R U . . .
H10B H -0.024232 0.248053 0.824836 0.080 Uiso 1 1 calc R U . . .
H10C H 0.068797 0.241101 0.850628 0.080 Uiso 1 1 calc R U . . .
C11 C 0.0006(2) 0.1103(4) 0.7170(2) 0.0570(10) Uani 1 1 d . . . . .
H11A H 0.043589 0.162346 0.714378 0.086 Uiso 1 1 calc R U . . .
H11B H -0.048563 0.156388 0.696443 0.086 Uiso 1 1 calc R U . . .
H11C H -0.002379 0.034378 0.687345 0.086 Uiso 1 1 calc R U . . .
C8 C 0.2193(2) -0.1441(4) 0.9457(2) 0.0636(11) Uani 1 1 d . . . . .
H8A H 0.199867 -0.219722 0.916099 0.095 Uiso 1 1 calc R U . . .
H8B H 0.243713 -0.165990 0.999339 0.095 Uiso 1 1 calc R U . . .
H8C H 0.257923 -0.103935 0.927871 0.095 Uiso 1 1 calc R U . . .
C7 C 0.1830(3) 0.0655(4) 0.9835(2) 0.0663(11) Uani 1 1 d . . . . .
H7A H 0.219050 0.107859 0.963272 0.099 Uiso 1 1 calc R U . . .
H7B H 0.210665 0.042157 1.036414 0.099 Uiso 1 1 calc R U . . .
H7C H 0.139757 0.121387 0.980858 0.099 Uiso 1 1 calc R U . . .
C12 C -0.0555(2) -0.0058(4) 0.8028(3) 0.0674(12) Uani 1 1 d . . . . .
H12A H -0.057231 -0.082875 0.774498 0.101 Uiso 1 1 calc R U . . .
H12B H -0.104073 0.040695 0.779489 0.101 Uiso 1 1 calc R U . . .
H12C H -0.049461 -0.025848 0.855366 0.101 Uiso 1 1 calc R U . . .
C31 C 0.1891(2) -0.0037(4) 0.5584(2) 0.0679(11) Uani 1 1 d . . . . .
H31A H 0.229198 0.039181 0.543936 0.102 Uiso 1 1 calc R U . . .
H31B H 0.195398 -0.093874 0.555140 0.102 Uiso 1 1 calc R U . . .
H31C H 0.194488 0.018856 0.610400 0.102 Uiso 1 1 calc R U . . .
C33 C 0.0416(2) -0.0202(4) 0.5249(2) 0.0669(11) Uani 1 1 d . . . . .
H33A H 0.049472 0.002202 0.578111 0.080 Uiso 1 1 calc R U . . .
H33B H 0.044828 -0.111985 0.522500 0.080 Uiso 1 1 calc R U . . .
C32 C 0.1078(2) 0.0349(5) 0.5044(2) 0.0685(11) Uani 1 1 d . . . . .
H32A H 0.103829 0.126806 0.504563 0.082 Uiso 1 1 calc R U . . .
H32B H 0.102237 0.008788 0.452290 0.082 Uiso 1 1 calc R U . . .
C6 C 0.0884(3) -0.1189(5) 0.9642(3) 0.0830(15) Uani 1 1 d . . . . .
H6A H 0.048044 -0.058804 0.964015 0.124 Uiso 1 1 calc R U . . .
H6B H 0.114067 -0.150400 1.015751 0.124 Uiso 1 1 calc R U . . .
H6C H 0.064504 -0.188353 0.930386 0.124 Uiso 1 1 calc R U . . .

loop_
_atom_site_aniso_label
_atom_site_aniso_U_11
_atom_site_aniso_U_22
_atom_site_aniso_U_33
_atom_site_aniso_U_23
_atom_site_aniso_U_13
_atom_site_aniso_U_12
Fe1 0.02332(19) 0.0217(2) 0.0303(2) -0.00059(15) 0.01263(16) -0.00194(14)
P2 0.0217(3) 0.0191(3) 0.0246(3) -0.0015(2) 0.0101(3) -0.0007(2)
P1 0.0263(3) 0.0251(4) 0.0382(4) -0.0012(3) 0.0141(3) -0.0043(3)
O2 0.0353(11) 0.0286(12) 0.0729(16) 0.0053(11) 0.0163(11) 0.0058(9)
O3 0.0409(12) 0.0601(16) 0.0354(12) 0.0010(11) 0.0035(11) -0.0040(11)
O1 0.0656(15) 0.0497(15) 0.0543(14) -0.0200(12) 0.0388(13) -0.0062(12)
N1 0.0309(12) 0.0302(13) 0.0460(14) -0.0016(11) 0.0196(11) -0.0049(10)
C19 0.0232(12) 0.0189(13) 0.0254(12) -0.0023(10) 0.0075(10) -0.0015(10)
C25 0.0214(12) 0.0272(14) 0.0235(12) -0.0028(10) 0.0070(10) -0.0005(10)
C13 0.0304(13) 0.0199(13) 0.0287(13) 0.0008(10) 0.0158(11) -0.0009(10)
C4 0.0281(13) 0.0262(14) 0.0319(14) -0.0015(11) 0.0131(11) 0.0036(11)
C30 0.0340(14) 0.0303(15) 0.0315(14) -0.0032(12) 0.0141(12) -0.0008(12)
C20 0.0308(14) 0.0386(17) 0.0291(14) 0.0039(12) 0.0119(12) -0.0015(12)
C3 0.0295(14) 0.0298(16) 0.0404(16) -0.0014(12) 0.0154(13) -0.0024(11)
C2 0.0301(14) 0.0240(14) 0.0421(16) 0.0011(12) 0.0150(13) -0.0065(12)
C26 0.0301(14) 0.0303(15) 0.0275(13) -0.0026(11) 0.0102(11) -0.0024(11)
C14 0.0303(14) 0.0263(15) 0.0514(18) 0.0000(13) 0.0142(13) 0.0000(12)
C18 0.0363(14) 0.0235(14) 0.0287(13) -0.0013(11) 0.0133(12) -0.0022(11)
C24 0.0273(14) 0.058(2) 0.0300(15) -0.0049(14) 0.0097(12) 0.0010(14)
C22 0.0304(15) 0.0407(18) 0.0377(16) -0.0039(13) 0.0009(13) 0.0042(13)
C1 0.0329(15) 0.0338(16) 0.0395(16) 0.0008(13) 0.0186(13) -0.0058(12)
C17 0.057(2) 0.0268(16) 0.0375(16) -0.0046(12) 0.0205(15) -0.0066(14)
C28 0.0403(16) 0.057(2) 0.0262(14) -0.0039(14) 0.0153(13) 0.0036(15)
C9 0.0265(14) 0.0341(17) 0.0544(19) -0.0001(14) 0.0134(13) 0.0032(12)
C21 0.0407(16) 0.0386(17) 0.0279(14) 0.0033(12) 0.0062(13) -0.0018(13)
C29 0.0456(17) 0.0372(17) 0.0324(15) -0.0089(13) 0.0166(14) 0.0013(13)
C27 0.0375(16) 0.0429(18) 0.0348(15) 0.0057(13) 0.0186(13) -0.0041(13)
C16 0.0532(19) 0.0213(15) 0.062(2) -0.0001(14) 0.0338(17) 0.0060(13)
C5 0.0483(18) 0.047(2) 0.0358(16) 0.0055(14) 0.0156(15) 0.0033(15)
C15 0.0336(16) 0.0322(17) 0.070(2) 0.0077(15) 0.0232(16) 0.0066(13)
C23 0.0266(15) 0.078(3) 0.0410(18) -0.0094(17) 0.0119(13) 0.0027(15)
C10 0.049(2) 0.046(2) 0.065(2) -0.0072(17) 0.0186(18) 0.0145(16)
C11 0.050(2) 0.058(2) 0.052(2) 0.0022(18) 0.0036(17) 0.0131(18)
C8 0.068(3) 0.061(3) 0.053(2) 0.0045(19) 0.0098(19) 0.023(2)
C7 0.080(3) 0.066(3) 0.0410(19) -0.0125(18) 0.0049(19) 0.015(2)
C12 0.0320(18) 0.062(3) 0.108(3) -0.002(2) 0.025(2) -0.0040(17)
C31 0.053(2) 0.077(3) 0.069(3) -0.007(2) 0.015(2) 0.007(2)
C33 0.064(2) 0.070(3) 0.069(3) -0.013(2) 0.027(2) 0.005(2)
C32 0.066(3) 0.076(3) 0.063(2) 0.001(2) 0.020(2) 0.000(2)
C6 0.090(3) 0.106(4) 0.066(3) 0.033(3) 0.044(3) 0.000(3)

loop_
_atom_type_symbol
_atom_type_description
_atom_type_scat_dispersion_real
_atom_type_scat_dispersion_imag
_atom_type_scat_source
C C 0.0033 0.0016 'International Tables Vol C Tables 4.2.6.8 and 6.1.1.4'
H H 0.0000 0.0000 'International Tables Vol C Tables 4.2.6.8 and 6.1.1.4'
N N 0.0061 0.0033 'International Tables Vol C Tables 4.2.6.8 and 6.1.1.4'
O O 0.0106 0.0060 'International Tables Vol C Tables 4.2.6.8 and 6.1.1.4'
P P 0.1023 0.0942 'International Tables Vol C Tables 4.2.6.8 and 6.1.1.4'
Fe Fe 0.3463 0.8444 'International Tables Vol C Tables 4.2.6.8 and 6.1.1.4'

loop_
_exptl_crystal_face_index_h
_exptl_crystal_face_index_k
_exptl_crystal_face_index_l
_exptl_crystal_face_perp_dist
-23 -1 0 0.1219
23 1 1 0.0846
-10 -3 25 0.3696
10 3 -25 0.4224
-2 14 -5 0.1193
6 -14 -3 0.1129
-11 10 19 0.2251
-13 -12 -4 0.1004
-15 11 -4 0.1243
16 -10 2 0.0949

loop_
_geom_angle_atom_site_label_1
_geom_angle_atom_site_label_2
_geom_angle_atom_site_label_3
_geom_angle
_geom_angle_site_symmetry_1
_geom_angle_site_symmetry_3
_geom_angle_publ_flag
C4 Fe1 P2 177.25(9) . . ?
C3 Fe1 P2 92.90(9) . . ?
C3 Fe1 C4 89.22(12) . . ?
C3 Fe1 C1 115.03(13) . . ?
C2 Fe1 P2 87.69(9) . . ?
C2 Fe1 C4 89.70(12) . . ?
C2 Fe1 C3 122.29(13) . . ?
C2 Fe1 C1 122.68(13) . . ?
C1 Fe1 P2 90.22(9) . . ?
C1 Fe1 C4 90.47(12) . . ?
C19 P2 Fe1 113.55(8) . . ?
C25 P2 Fe1 117.08(9) . . ?
C25 P2 C19 103.37(11) . . ?
C13 P2 Fe1 114.39(8) . . ?
C13 P2 C19 103.40(12) . . ?
C13 P2 C25 103.44(12) . . ?
N1 P1 C9 97.98(13) . . ?
N1 P1 C5 97.89(14) . . ?
C5 P1 C9 112.77(15) . . ?
C4 N1 P1 174.5(2) . . ?
C20 C19 P2 118.75(19) . . ?
C24 C19 P2 122.7(2) . . ?
C24 C19 C20 118.6(2) . . ?
C30 C25 P2 119.5(2) . . ?
C26 C25 P2 121.4(2) . . ?
C26 C25 C30 119.1(2) . . ?
C14 C13 P2 118.2(2) . . ?
C18 C13 P2 122.8(2) . . ?
C18 C13 C14 118.9(3) . . ?
N1 C4 Fe1 179.9(3) . . ?
C25 C30 H30 119.9 . . ?
C29 C30 C25 120.2(3) . . ?
C29 C30 H30 119.9 . . ?
C19 C20 H20 119.6 . . ?
C21 C20 C19 120.8(3) . . ?
C21 C20 H20 119.6 . . ?
O3 C3 Fe1 176.3(3) . . ?
O2 C2 Fe1 178.5(3) . . ?
C25 C26 H26 119.9 . . ?
C25 C26 C27 120.3(3) . . ?
C27 C26 H26 119.9 . . ?
C13 C14 H14 119.7 . . ?
C15 C14 C13 120.6(3) . . ?
C15 C14 H14 119.7 . . ?
C13 C18 H18 119.8 . . ?
C13 C18 C17 120.3(3) . . ?
C17 C18 H18 119.8 . . ?
C19 C24 H24 119.9 . . ?
C19 C24 C23 120.1(3) . . ?
C23 C24 H24 119.9 . . ?
C21 C22 H22 120.4 . . ?
C21 C22 C23 119.3(3) . . ?
C23 C22 H22 120.4 . . ?
O1 C1 Fe1 178.6(3) . . ?
C18 C17 H17 119.8 . . ?
C16 C17 C18 120.3(3) . . ?
C16 C17 H17 119.8 . . ?
C29 C28 H28 119.9 . . ?
C29 C28 C27 120.2(3) . . ?
C27 C28 H28 119.9 . . ?
C10 C9 P1 116.7(2) . . ?
C10 C9 C11 109.3(3) . . ?
C10 C9 C12 111.0(3) . . ?
C11 C9 P1 104.4(2) . . ?
C12 C9 P1 107.4(2) . . ?
C12 C9 C11 107.6(3) . . ?
C20 C21 H21 119.8 . . ?
C22 C21 C20 120.4(3) . . ?
C22 C21 H21 119.8 . . ?
C30 C29 H29 119.9 . . ?
C28 C29 C30 120.3(3) . . ?
C28 C29 H29 119.9 . . ?
C26 C27 H27 120.0 . . ?
C28 C27 C26 119.9(3) . . ?
C28 C27 H27 120.0 . . ?
C17 C16 H16 120.0 . . ?
C17 C16 C15 119.9(3) . . ?
C15 C16 H16 120.0 . . ?
C8 C5 P1 104.3(2) . . ?
C8 C5 C7 108.4(3) . . ?
C8 C5 C6 109.2(3) . . ?
C7 C5 P1 116.1(2) . . ?
C7 C5 C6 110.5(3) . . ?
C6 C5 P1 107.9(3) . . ?
C14 C15 C16 119.9(3) . . ?
C14 C15 H15 120.0 . . ?
C16 C15 H15 120.0 . . ?
C24 C23 H23 119.6 . . ?
C22 C23 C24 120.9(3) . . ?
C22 C23 H23 119.6 . . ?
C9 C10 H10A 109.5 . . ?
C9 C10 H10B 109.5 . . ?
C9 C10 H10C 109.5 . . ?
H10A C10 H10B 109.5 . . ?
H10A C10 H10C 109.5 . . ?
H10B C10 H10C 109.5 . . ?
C9 C11 H11A 109.5 . . ?
C9 C11 H11B 109.5 . . ?
C9 C11 H11C 109.5 . . ?
H11A C11 H11B 109.5 . . ?
H11A C11 H11C 109.5 . . ?
H11B C11 H11C 109.5 . . ?
C5 C8 H8A 109.5 . . ?
C5 C8 H8B 109.5 . . ?
C5 C8 H8C 109.5 . . ?
H8A C8 H8B 109.5 . . ?
H8A C8 H8C 109.5 . . ?
H8B C8 H8C 109.5 . . ?
C5 C7 H7A 109.5 . . ?
C5 C7 H7B 109.5 . . ?
C5 C7 H7C 109.5 . . ?
H7A C7 H7B 109.5 . . ?
H7A C7 H7C 109.5 . . ?
H7B C7 H7C 109.5 . . ?
C9 C12 H12A 109.5 . . ?
C9 C12 H12B 109.5 . . ?
C9 C12 H12C 109.5 . . ?
H12A C12 H12B 109.5 . . ?
H12A C12 H12C 109.5 . . ?
H12B C12 H12C 109.5 . . ?
H31A C31 H31B 109.5 . . ?
H31A C31 H31C 109.5 . . ?
H31B C31 H31C 109.5 . . ?
C32 C31 H31A 109.5 . . ?
C32 C31 H31B 109.5 . . ?
C32 C31 H31C 109.5 . . ?
C33 C33 H33A 108.3 3_556 . ?
C33 C33 H33B 108.2 3_556 . ?
H33A C33 H33B 107.4 . . ?
C32 C33 C33 116.1(5) . 3_556 ?
C32 C33 H33A 108.3 . . ?
C32 C33 H33B 108.3 . . ?
C31 C32 H32A 108.8 . . ?
C31 C32 H32B 108.8 . . ?
C33 C32 C31 113.6(4) . . ?
C33 C32 H32A 108.8 . . ?
C33 C32 H32B 108.8 . . ?
H32A C32 H32B 107.7 . . ?
C5 C6 H6A 109.5 . . ?
C5 C6 H6B 109.5 . . ?
C5 C6 H6C 109.5 . . ?
H6A C6 H6B 109.5 . . ?
H6A C6 H6C 109.5 . . ?
H6B C6 H6C 109.5 . . ?

loop_
_geom_bond_atom_site_label_1
_geom_bond_atom_site_label_2
_geom_bond_distance
_geom_bond_site_symmetry_2
_geom_bond_publ_flag
Fe1 P2 2.2246(7) . ?
Fe1 C4 1.841(3) . ?
Fe1 C3 1.781(3) . ?
Fe1 C2 1.781(3) . ?
Fe1 C1 1.788(3) . ?
P2 C19 1.834(3) . ?
P2 C25 1.830(2) . ?
P2 C13 1.822(3) . ?
P1 N1 1.714(2) . ?
P1 C9 1.874(3) . ?
P1 C5 1.870(3) . ?
O2 C2 1.146(3) . ?
O3 C3 1.150(3) . ?
O1 C1 1.146(3) . ?
N1 C4 1.158(3) . ?
C19 C20 1.390(4) . ?
C19 C24 1.379(4) . ?
C25 C30 1.391(4) . ?
C25 C26 1.386(4) . ?
C13 C14 1.397(4) . ?
C13 C18 1.381(4) . ?
C30 H30 0.9300 . ?
C30 C29 1.383(4) . ?
C20 H20 0.9300 . ?
C20 C21 1.377(4) . ?
C26 H26 0.9300 . ?
C26 C27 1.387(4) . ?
C14 H14 0.9300 . ?
C14 C15 1.375(4) . ?
C18 H18 0.9300 . ?
C18 C17 1.383(4) . ?
C24 H24 0.9300 . ?
C24 C23 1.382(4) . ?
C22 H22 0.9300 . ?
C22 C21 1.368(4) . ?
C22 C23 1.376(4) . ?
C17 H17 0.9300 . ?
C17 C16 1.376(5) . ?
C28 H28 0.9300 . ?
C28 C29 1.371(4) . ?
C28 C27 1.377(4) . ?
C9 C10 1.520(5) . ?
C9 C11 1.532(5) . ?
C9 C12 1.529(5) . ?
C21 H21 0.9300 . ?
C29 H29 0.9300 . ?
C27 H27 0.9300 . ?
C16 H16 0.9300 . ?
C16 C15 1.382(5) . ?
C5 C8 1.520(5) . ?
C5 C7 1.524(5) . ?
C5 C6 1.541(5) . ?
C15 H15 0.9300 . ?
C23 H23 0.9300 . ?
C10 H10A 0.9600 . ?
C10 H10B 0.9600 . ?
C10 H10C 0.9600 . ?
C11 H11A 0.9600 . ?
C11 H11B 0.9600 . ?
C11 H11C 0.9600 . ?
C8 H8A 0.9600 . ?
C8 H8B 0.9600 . ?
C8 H8C 0.9600 . ?
C7 H7A 0.9600 . ?
C7 H7B 0.9600 . ?
C7 H7C 0.9600 . ?
C12 H12A 0.9600 . ?
C12 H12B 0.9600 . ?
C12 H12C 0.9600 . ?
C31 H31A 0.9600 . ?
C31 H31B 0.9600 . ?
C31 H31C 0.9600 . ?
C31 C32 1.507(5) . ?
C33 C33 1.516(8) 3_556 ?
C33 H33A 0.9700 . ?
C33 H33B 0.9700 . ?
C33 C32 1.482(6) . ?
C32 H32A 0.9700 . ?
C32 H32B 0.9700 . ?
C6 H6A 0.9600 . ?
C6 H6B 0.9600 . ?
C6 H6C 0.9600 . ?

loop_
_geom_torsion_atom_site_label_1
_geom_torsion_atom_site_label_2
_geom_torsion_atom_site_label_3
_geom_torsion_atom_site_label_4
_geom_torsion
_geom_torsion_site_symmetry_1
_geom_torsion_site_symmetry_2
_geom_torsion_site_symmetry_3
_geom_torsion_site_symmetry_4
_geom_torsion_publ_flag
Fe1 P2 C19 C20 -41.5(2) . . . . ?
Fe1 P2 C19 C24 138.3(2) . . . . ?
Fe1 P2 C25 C30 -31.5(2) . . . . ?
Fe1 P2 C25 C26 151.03(19) . . . . ?
Fe1 P2 C13 C14 -52.3(2) . . . . ?
Fe1 P2 C13 C18 125.0(2) . . . . ?
P2 C19 C20 C21 -179.6(2) . . . . ?
P2 C19 C24 C23 -179.8(3) . . . . ?
P2 C25 C30 C29 -176.8(2) . . . . ?
P2 C25 C26 C27 177.0(2) . . . . ?
P2 C13 C14 C15 177.0(2) . . . . ?
P2 C13 C18 C17 -175.9(2) . . . . ?
N1 P1 C9 C10 -57.6(3) . . . . ?
N1 P1 C9 C11 63.2(2) . . . . ?
N1 P1 C9 C12 177.2(3) . . . . ?
N1 P1 C5 C8 -79.7(3) . . . . ?
N1 P1 C5 C7 39.5(3) . . . . ?
N1 P1 C5 C6 164.2(3) . . . . ?
C19 P2 C25 C30 94.1(2) . . . . ?
C19 P2 C25 C26 -83.3(2) . . . . ?
C19 P2 C13 C14 -176.3(2) . . . . ?
C19 P2 C13 C18 1.0(2) . . . . ?
C19 C20 C21 C22 -0.8(5) . . . . ?
C19 C24 C23 C22 -0.4(5) . . . . ?
C25 P2 C19 C20 -169.4(2) . . . . ?
C25 P2 C19 C24 10.4(3) . . . . ?
C25 P2 C13 C14 76.2(2) . . . . ?
C25 P2 C13 C18 -106.5(2) . . . . ?
C25 C30 C29 C28 -0.6(4) . . . . ?
C25 C26 C27 C28 0.1(4) . . . . ?
C13 P2 C19 C20 83.0(2) . . . . ?
C13 P2 C19 C24 -97.2(3) . . . . ?
C13 P2 C25 C30 -158.3(2) . . . . ?
C13 P2 C25 C26 24.2(2) . . . . ?
C13 C14 C15 C16 -0.9(5) . . . . ?
C13 C18 C17 C16 -1.0(4) . . . . ?
C30 C25 C26 C27 -0.4(4) . . . . ?
C20 C19 C24 C23 0.0(5) . . . . ?
C26 C25 C30 C29 0.7(4) . . . . ?
C14 C13 C18 C17 1.3(4) . . . . ?
C18 C13 C14 C15 -0.4(4) . . . . ?
C18 C17 C16 C15 -0.4(5) . . . . ?
C24 C19 C20 C21 0.6(4) . . . . ?
C17 C16 C15 C14 1.3(5) . . . . ?
C9 P1 C5 C8 178.1(2) . . . . ?
C9 P1 C5 C7 -62.6(3) . . . . ?
C9 P1 C5 C6 62.0(3) . . . . ?
C21 C22 C23 C24 0.2(5) . . . . ?
C29 C28 C27 C26 -0.1(5) . . . . ?
C27 C28 C29 C30 0.3(5) . . . . ?
C5 P1 C9 C10 44.5(3) . . . . ?
C5 P1 C9 C11 165.2(2) . . . . ?
C5 P1 C9 C12 -80.8(3) . . . . ?
C23 C22 C21 C20 0.4(5) . . . . ?
C33 C33 C32 C31 177.1(5) 3_556 . . . ?

loop_
_exptl_oxdiff_crystal_face_indexfrac_h
_exptl_oxdiff_crystal_face_indexfrac_k
_exptl_oxdiff_crystal_face_indexfrac_l
_exptl_oxdiff_crystal_face_x
_exptl_oxdiff_crystal_face_y
_exptl_oxdiff_crystal_face_z
-23.4879 -1.3387 -0.2738 0.7232 -0.6862 -0.0775
23.2784 1.2626 0.8916 -0.7244 0.6873 0.0533
-10.4383 -3.2236 25.2759 0.0100 -0.0097 -0.9999
10.0462 3.2051 -25.3169 0.0026 -0.0022 1.0000
-2.0302 14.4188 -4.7745 0.7040 0.6016 0.3773
5.5806 -14.4556 -3.3336 -0.7584 -0.6479 -0.0715
-10.9317 9.9775 18.5171 0.6284 0.5364 -0.5633
-12.7264 -11.6044 -4.4095 -0.0261 -0.9987 -0.0440
-14.9150 10.5005 -4.1592 0.9624 0.0757 0.2607
16.1059 -10.4202 1.9889 -0.9812 -0.0772 -0.1768
